data_7212268
loop_
_publ_author_name
'Hou, Gui-Ge'
'Ma, Jian-Ping'
'Wang, Le'
'Wang, Ping'
'Dong, Yu-Bin'
'Huang, Ru-Qi'

_publ_section_title
;
 Co-crystallization of oxadiazole-bridged pyridyl-N-oxide building modules
 with R-aromatics (R = --OH, --NH2 and --COOH)
;
_journal_issue 12
_journal_name_full CrystEngComm
_journal_page_first 4287
_journal_paper_doi 10.1039/b923810g
_journal_volume 12
_journal_year 2010
_chemical_formula_sum 'C18 H15 N4 O6.5'
_chemical_formula_weight 391.34
_chemical_name_systematic
;
?
;
_space_group_IT_number 14
_symmetry_cell_setting monoclinic
_symmetry_space_group_name_Hall '-P 2ybc'
_symmetry_space_group_name_H-M 'P 1 21/c 1'
_atom_sites_solution_hydrogens geom
_atom_sites_solution_primary direct
_atom_sites_solution_secondary difmap
_audit_creation_method SHELXL-97
_cell_angle_alpha 90.00
_cell_angle_beta 97.216(6)
_cell_angle_gamma 90.00
_cell_formula_units_Z 8
_cell_length_a 11.449(5)
_cell_length_b 7.804(3)
_cell_length_c 38.548(15)
_cell_measurement_reflns_used 2957
_cell_measurement_temperature 298(2)
_cell_measurement_theta_max 23.939
_cell_measurement_theta_min 2.819
_cell_volume 3417(2)
_computing_cell_refinement 'Bruker SMART'
_computing_data_collection 'Bruker SMART'
_computing_data_reduction 'Bruker SAINT'
_computing_molecular_graphics 'Bruker SHELXTL'
_computing_publication_material 'Bruker SHELXTL'
_computing_structure_refinement 'SHELXL-97 (Sheldrick, 1997)'
_computing_structure_solution 'SHELXS-97 (Sheldrick, 1990)'
_diffrn_ambient_temperature 298(2)
_diffrn_measured_fraction_theta_full 0.992
_diffrn_measured_fraction_theta_max 0.992
_diffrn_measurement_device_type 'CCD area detector'
_diffrn_measurement_method 'phi and omega scans'
_diffrn_radiation_monochromator graphite
_diffrn_radiation_source 'fine-focus sealed tube'
_diffrn_radiation_type MoK\a
_diffrn_radiation_wavelength 0.71073
_diffrn_reflns_av_R_equivalents 0.0374
_diffrn_reflns_av_sigmaI/netI 0.0479
_diffrn_reflns_limit_h_max 13
_diffrn_reflns_limit_h_min -13
_diffrn_reflns_limit_k_max 9
_diffrn_reflns_limit_k_min -8
_diffrn_reflns_limit_l_max 46
_diffrn_reflns_limit_l_min -46
_diffrn_reflns_number 17471
_diffrn_reflns_theta_full 25.50
_diffrn_reflns_theta_max 25.50
_diffrn_reflns_theta_min 1.79
_exptl_absorpt_coefficient_mu 0.118
_exptl_absorpt_correction_type none
_exptl_crystal_colour yellow
_exptl_crystal_density_diffrn 1.522
_exptl_crystal_density_method 'not measured'
_exptl_crystal_description plan
_exptl_crystal_F_000 1624
_exptl_crystal_size_max 0.40
_exptl_crystal_size_mid 0.40
_exptl_crystal_size_min 0.04
_refine_diff_density_max 0.322
_refine_diff_density_min -0.184
_refine_diff_density_rms 0.042
_refine_ls_extinction_method none
_refine_ls_goodness_of_fit_ref 1.025
_refine_ls_hydrogen_treatment constr
_refine_ls_matrix_type full
_refine_ls_number_parameters 520
_refine_ls_number_reflns 6328
_refine_ls_number_restraints 0
_refine_ls_restrained_S_all 1.025
_refine_ls_R_factor_all 0.0821
_refine_ls_R_factor_gt 0.0482
_refine_ls_shift/su_max 0.001
_refine_ls_shift/su_mean 0.000
_refine_ls_structure_factor_coef Fsqd
_refine_ls_weighting_details 'calc w=1/[\s^2^(Fo^2^)+(0.0607P)^2^+0.2685P] where P=(Fo^2^+2Fc^2^)/3'
_refine_ls_weighting_scheme calc
_refine_ls_wR_factor_gt 0.1145
_refine_ls_wR_factor_ref 0.1317
_reflns_number_gt 4046
_reflns_number_total 6328
_reflns_threshold_expression >2sigma(I)
_cod_data_source_file b923810g.txt
_cod_data_source_block 5
_cod_depositor_comments
;
The following automatic conversions were performed:

'_symmetry_cell_setting' value 'Monoclinic' changed to 'monoclinic'
according to /home/saulius/struct/CIF-dictionaries/cif_core.dic
dictionary named 'cif_core.dic' version 2.4.2 from 2011-04-26.

Automatic conversion script
Id: cif_fix_values 1891 2012-01-12 08:04:46Z andrius 
;
_cod_original_sg_symbol_H-M P2(1)/c
_cod_database_code 7212268

loop_
_symmetry_equiv_pos_as_xyz
'x, y, z'
'-x, y+1/2, -z+1/2'
'-x, -y, -z'
'x, -y-1/2, z-1/2'

loop_
_atom_site_label
_atom_site_type_symbol
_atom_site_fract_x
_atom_site_fract_y
_atom_site_fract_z
_atom_site_U_iso_or_equiv
_atom_site_adp_type
_atom_site_occupancy
_atom_site_symmetry_multiplicity
_atom_site_calc_flag
_atom_site_refinement_flags
C1 C 0.0913(2) 0.8480(3) 0.52415(6) 0.0540(7) Uani 1 1 d .
H1 H 0.0770 0.8335 0.5472 0.065 Uiso 1 1 calc R
C2 C 0.0343(2) 0.7488(3) 0.49867(5) 0.0472(6) Uani 1 1 d .
H2 H -0.0198 0.6677 0.5042 0.057 Uiso 1 1 calc R
C3 C 0.0563(2) 0.7672(3) 0.46418(5) 0.0399(5) Uani 1 1 d .
C4 C 0.1370(2) 0.8878(3) 0.45708(6) 0.0503(6) Uani 1 1 d .
H4 H 0.1544 0.9018 0.4343 0.060 Uiso 1 1 calc R
C5 C 0.1919(2) 0.9873(4) 0.48340(7) 0.0620(7) Uani 1 1 d .
H5 H 0.2460 1.0696 0.4784 0.074 Uiso 1 1 calc R
C6 C -0.0063(2) 0.6594(3) 0.43744(5) 0.0377(5) Uani 1 1 d .
C7 C -0.06135(19) 0.5591(3) 0.38699(5) 0.0353(5) Uani 1 1 d .
C8 C -0.06451(19) 0.5412(3) 0.34954(5) 0.0356(5) Uani 1 1 d .
C9 C 0.0031(2) 0.6437(3) 0.33108(5) 0.0455(6) Uani 1 1 d .
H9 H 0.0520 0.7263 0.3426 0.055 Uiso 1 1 calc R
C10 C -0.0017(2) 0.6243(3) 0.29571(6) 0.0500(6) Uani 1 1 d .
H10 H 0.0429 0.6953 0.2831 0.060 Uiso 1 1 calc R
C11 C -0.1377(2) 0.4020(3) 0.29635(6) 0.0459(6) Uani 1 1 d .
H11 H -0.1855 0.3196 0.2843 0.055 Uiso 1 1 calc R
C12 C -0.1362(2) 0.4195(3) 0.33158(5) 0.0432(6) Uani 1 1 d .
H12 H -0.1834 0.3496 0.3435 0.052 Uiso 1 1 calc R
C13 C 0.27068(19) 0.3580(3) 0.15746(5) 0.0381(5) Uani 1 1 d .
C14 C 0.33161(19) 0.2416(3) 0.18014(5) 0.0390(5) Uani 1 1 d .
H14 H 0.3215 0.2392 0.2037 0.047 Uiso 1 1 calc R
C15 C 0.4080(2) 0.1289(3) 0.16676(6) 0.0413(5) Uani 1 1 d .
C16 C 0.4244(2) 0.1330(3) 0.13197(6) 0.0453(6) Uani 1 1 d .
H16 H 0.4764 0.0573 0.1233 0.054 Uiso 1 1 calc R
C17 C 0.3630(2) 0.2508(3) 0.11017(5) 0.0404(5) Uani 1 1 d .
C18 C 0.28498(19) 0.3637(3) 0.12255(5) 0.0398(5) Uani 1 1 d .
H18 H 0.2430 0.4420 0.1076 0.048 Uiso 1 1 calc R
C19 C 0.3058(2) 0.9603(3) 0.02092(6) 0.0484(6) Uani 1 1 d .
H19 H 0.2482 1.0360 0.0264 0.058 Uiso 1 1 calc R
C20 C 0.3668(2) 0.8653(3) 0.04678(6) 0.0448(6) Uani 1 1 d .
H20 H 0.3501 0.8762 0.0697 0.054 Uiso 1 1 calc R
C21 C 0.4529(2) 0.7534(3) 0.03916(5) 0.0378(5) Uani 1 1 d .
C22 C 0.4743(2) 0.7429(3) 0.00458(5) 0.0422(6) Uani 1 1 d .
H22 H 0.5325 0.6695 -0.0014 0.051 Uiso 1 1 calc R
C23 C 0.4114(2) 0.8382(3) -0.02051(5) 0.0441(6) Uani 1 1 d .
H23 H 0.4263 0.8289 -0.0436 0.053 Uiso 1 1 calc R
C24 C 0.5195(2) 0.6472(3) 0.06533(5) 0.0375(5) Uani 1 1 d .
C25 C 0.57584(19) 0.5351(3) 0.11477(5) 0.0376(5) Uani 1 1 d .
C26 C 0.58112(19) 0.5025(3) 0.15202(5) 0.0375(5) Uani 1 1 d .
C27 C 0.5227(2) 0.6018(3) 0.17360(6) 0.0437(6) Uani 1 1 d .
H27 H 0.4769 0.6934 0.1644 0.052 Uiso 1 1 calc R
C28 C 0.5315(2) 0.5665(3) 0.20872(6) 0.0480(6) Uani 1 1 d .
H28 H 0.4919 0.6346 0.2232 0.058 Uiso 1 1 calc R
C29 C 0.6551(2) 0.3356(3) 0.20164(6) 0.0472(6) Uani 1 1 d .
H29 H 0.7005 0.2446 0.2114 0.057 Uiso 1 1 calc R
C30 C 0.6486(2) 0.3671(3) 0.16666(6) 0.0441(6) Uani 1 1 d .
H30 H 0.6893 0.2978 0.1526 0.053 Uiso 1 1 calc R
C31 C 0.1805(2) 0.2466(3) 0.32205(5) 0.0385(5) Uani 1 1 d .
C32 C 0.2508(2) 0.3589(3) 0.34295(5) 0.0408(5) Uani 1 1 d .
H32 H 0.3080 0.4232 0.3338 0.049 Uiso 1 1 calc R
C33 C 0.2348(2) 0.3744(3) 0.37778(6) 0.0410(5) Uani 1 1 d .
C34 C 0.1492(2) 0.2811(3) 0.39166(5) 0.0404(5) Uani 1 1 d .
H34 H 0.1390 0.2921 0.4151 0.048 Uiso 1 1 calc R
C35 C 0.0793(2) 0.1713(3) 0.37006(6) 0.0408(5) Uani 1 1 d .
C36 C 0.0948(2) 0.1512(3) 0.33529(5) 0.0405(5) Uani 1 1 d .
H36 H 0.0483 0.0747 0.3211 0.049 Uiso 1 1 calc R
N1 N -0.07064(18) 0.5030(2) 0.27906(4) 0.0459(5) Uani 1 1 d .
N2 N -0.11854(17) 0.4757(2) 0.40802(5) 0.0443(5) Uani 1 1 d .
N3 N -0.08154(18) 0.5419(2) 0.44135(4) 0.0470(5) Uani 1 1 d .
N4 N 0.16843(19) 0.9673(3) 0.51632(5) 0.0591(6) Uani 1 1 d .
N5 N 0.59682(18) 0.4344(2) 0.22218(4) 0.0463(5) Uani 1 1 d .
N6 N 0.63650(18) 0.4639(2) 0.09306(5) 0.0491(5) Uani 1 1 d .
N7 N 0.59929(18) 0.5377(2) 0.06047(5) 0.0484(5) Uani 1 1 d .
N8 N 0.32719(16) 0.9466(2) -0.01223(4) 0.0434(5) Uani 1 1 d .
O1 O 0.01242(13) 0.67858(18) 0.40364(3) 0.0384(4) Uani 1 1 d .
O2 O -0.07122(16) 0.4823(2) 0.24466(4) 0.0627(5) Uani 1 1 d .
O3 O 0.2179(2) 1.0668(3) 0.54110(5) 0.1043(8) Uani 1 1 d .
O4 O 0.49895(13) 0.65420(18) 0.09938(3) 0.0399(4) Uani 1 1 d .
O5 O 0.60459(17) 0.3967(2) 0.25566(4) 0.0690(5) Uani 1 1 d .
O6 O 0.26575(16) 1.0394(2) -0.03639(4) 0.0624(5) Uani 1 1 d .
O7 O 0.30645(16) 0.4852(2) 0.39744(4) 0.0642(5) Uani 1 1 d .
H7 H 0.2933 0.4800 0.4178 0.096 Uiso 1 1 calc R
O8 O -0.00670(16) 0.0847(2) 0.38446(4) 0.0588(5) Uani 1 1 d .
H8 H -0.0524 0.0409 0.3689 0.088 Uiso 1 1 calc R
O9 O 0.19978(15) 0.2312(2) 0.28792(4) 0.0522(4) Uani 1 1 d .
H9A H 0.1573 0.1557 0.2785 0.078 Uiso 1 1 calc R
O10 O 0.38460(16) 0.2538(2) 0.07613(4) 0.0603(5) Uani 1 1 d .
H10A H 0.3365 0.3162 0.0647 0.090 Uiso 1 1 calc R
O11 O 0.19288(15) 0.4734(2) 0.16855(4) 0.0571(5) Uani 1 1 d .
H11A H 0.1975 0.4706 0.1899 0.086 Uiso 1 1 calc R
O12 O 0.47212(16) 0.0121(2) 0.18720(4) 0.0602(5) Uani 1 1 d .
H12A H 0.4441 0.0007 0.2056 0.090 Uiso 1 1 calc R
O13 O 0.16735(19) 0.4891(2) 0.23659(4) 0.0815(6) Uani 1 1 d .
H13A H 0.1704 0.4114 0.2532 0.122 Uiso 1 1 d R
H13B H 0.2437 0.5193 0.2428 0.122 Uiso 1 1 d R

loop_
_atom_site_aniso_label
_atom_site_aniso_U_11
_atom_site_aniso_U_22
_atom_site_aniso_U_33
_atom_site_aniso_U_23
_atom_site_aniso_U_13
_atom_site_aniso_U_12
C1 0.0644(19) 0.0624(16) 0.0336(13) -0.0017(12) 0.0002(12) 0.0076(15)
C2 0.0578(17) 0.0481(14) 0.0348(13) 0.0008(10) 0.0027(11) 0.0033(12)
C3 0.0398(14) 0.0469(13) 0.0327(12) -0.0023(10) 0.0029(10) 0.0080(11)
C4 0.0425(15) 0.0695(17) 0.0399(13) -0.0101(12) 0.0095(11) -0.0064(13)
C5 0.0421(16) 0.089(2) 0.0566(17) -0.0188(15) 0.0146(13) -0.0159(14)
C6 0.0405(14) 0.0447(13) 0.0285(12) 0.0001(10) 0.0072(10) 0.0055(11)
C7 0.0371(13) 0.0357(12) 0.0322(12) -0.0019(9) 0.0011(10) 0.0040(10)
C8 0.0412(14) 0.0355(11) 0.0299(11) 0.0026(9) 0.0037(10) 0.0105(10)
C9 0.0554(16) 0.0453(14) 0.0359(13) -0.0013(10) 0.0061(11) -0.0006(12)
C10 0.0621(18) 0.0491(15) 0.0400(14) 0.0065(11) 0.0116(12) 0.0009(13)
C11 0.0533(16) 0.0465(14) 0.0356(13) -0.0014(11) -0.0035(11) 0.0062(12)
C12 0.0493(16) 0.0429(13) 0.0366(13) 0.0037(10) 0.0030(11) 0.0032(11)
C13 0.0340(13) 0.0380(12) 0.0425(13) -0.0003(10) 0.0051(10) 0.0006(10)
C14 0.0422(14) 0.0414(13) 0.0335(12) 0.0007(10) 0.0056(10) -0.0035(11)
C15 0.0407(14) 0.0406(13) 0.0417(13) 0.0045(10) 0.0011(10) 0.0007(11)
C16 0.0433(15) 0.0490(14) 0.0434(14) -0.0051(11) 0.0045(11) 0.0052(12)
C17 0.0361(14) 0.0497(14) 0.0345(12) -0.0014(10) 0.0014(10) -0.0052(11)
C18 0.0380(14) 0.0429(13) 0.0374(12) 0.0020(10) -0.0001(10) 0.0024(11)
C19 0.0409(15) 0.0649(16) 0.0414(13) 0.0020(12) 0.0125(11) 0.0087(12)
C20 0.0464(15) 0.0582(15) 0.0310(12) -0.0005(11) 0.0095(10) 0.0007(12)
C21 0.0413(14) 0.0391(12) 0.0329(12) -0.0011(9) 0.0038(10) -0.0070(11)
C22 0.0504(16) 0.0433(13) 0.0336(12) -0.0038(10) 0.0082(10) 0.0026(11)
C23 0.0526(16) 0.0485(14) 0.0321(12) -0.0001(10) 0.0085(11) 0.0021(12)
C24 0.0401(14) 0.0408(13) 0.0324(12) -0.0027(10) 0.0071(10) -0.0066(11)
C25 0.0386(14) 0.0352(12) 0.0383(12) 0.0006(10) 0.0019(10) -0.0036(10)
C26 0.0394(14) 0.0386(12) 0.0339(12) -0.0017(10) 0.0028(10) -0.0088(11)
C27 0.0442(15) 0.0443(13) 0.0418(13) -0.0002(10) 0.0021(11) -0.0012(11)
C28 0.0524(16) 0.0532(15) 0.0377(13) -0.0084(11) 0.0026(11) 0.0013(12)
C29 0.0518(16) 0.0460(14) 0.0416(14) 0.0006(11) -0.0023(11) 0.0016(12)
C30 0.0455(15) 0.0458(13) 0.0401(13) -0.0023(10) 0.0021(11) -0.0018(11)
C31 0.0409(14) 0.0402(12) 0.0334(12) 0.0030(10) 0.0010(10) 0.0094(11)
C32 0.0386(14) 0.0417(13) 0.0419(13) -0.0006(10) 0.0041(10) -0.0020(11)
C33 0.0396(14) 0.0409(13) 0.0412(13) -0.0055(10) -0.0007(10) 0.0012(11)
C34 0.0422(15) 0.0449(13) 0.0337(12) -0.0017(10) 0.0028(10) 0.0020(11)
C35 0.0387(14) 0.0404(12) 0.0427(13) 0.0030(10) 0.0023(11) 0.0017(11)
C36 0.0418(14) 0.0388(12) 0.0391(13) -0.0043(10) -0.0020(10) 0.0010(11)
N1 0.0600(14) 0.0500(12) 0.0267(10) 0.0031(9) 0.0011(9) 0.0176(11)
N2 0.0517(13) 0.0489(11) 0.0333(10) -0.0001(9) 0.0093(9) -0.0036(10)
N3 0.0552(14) 0.0545(12) 0.0322(10) -0.0017(9) 0.0097(9) -0.0073(10)
N4 0.0484(14) 0.0835(16) 0.0430(13) -0.0202(11) -0.0037(10) -0.0003(12)
N5 0.0537(13) 0.0535(12) 0.0301(10) -0.0004(9) -0.0008(9) -0.0061(10)
N6 0.0604(14) 0.0499(11) 0.0380(11) 0.0033(9) 0.0100(10) 0.0059(10)
N7 0.0588(14) 0.0486(12) 0.0388(11) 0.0036(9) 0.0100(9) 0.0051(11)
N8 0.0427(12) 0.0523(12) 0.0344(11) 0.0058(9) 0.0023(9) -0.0005(10)
O1 0.0451(10) 0.0426(8) 0.0280(8) -0.0004(6) 0.0063(7) -0.0007(7)
O2 0.0898(14) 0.0744(12) 0.0229(8) 0.0001(7) 0.0040(8) 0.0228(10)
O3 0.0923(17) 0.151(2) 0.0661(14) -0.0515(13) -0.0035(12) -0.0410(15)
O4 0.0441(10) 0.0451(9) 0.0310(8) 0.0003(6) 0.0062(7) -0.0002(7)
O5 0.0941(15) 0.0829(13) 0.0289(9) 0.0043(8) 0.0032(9) 0.0055(11)
O6 0.0630(12) 0.0782(12) 0.0438(10) 0.0154(9) -0.0014(8) 0.0174(10)
O7 0.0624(12) 0.0782(12) 0.0523(11) -0.0236(9) 0.0088(9) -0.0273(10)
O8 0.0578(12) 0.0685(12) 0.0509(10) -0.0016(9) 0.0102(9) -0.0228(9)
O9 0.0619(12) 0.0597(11) 0.0348(9) -0.0036(7) 0.0049(8) -0.0077(9)
O10 0.0619(13) 0.0834(13) 0.0359(9) 0.0011(8) 0.0071(8) 0.0195(10)
O11 0.0650(12) 0.0634(11) 0.0446(10) 0.0054(8) 0.0140(9) 0.0240(9)
O12 0.0702(13) 0.0613(11) 0.0501(11) 0.0165(9) 0.0115(9) 0.0232(10)
O13 0.1182(18) 0.0760(13) 0.0544(12) 0.0139(9) 0.0270(11) 0.0143(12)

loop_
_atom_type_symbol
_atom_type_description
_atom_type_scat_dispersion_real
_atom_type_scat_dispersion_imag
_atom_type_scat_source
C C 0.0033 0.0016 'International Tables Vol C Tables 4.2.6.8 and 6.1.1.4'
H H 0.0000 0.0000 'International Tables Vol C Tables 4.2.6.8 and 6.1.1.4'
N N 0.0061 0.0033 'International Tables Vol C Tables 4.2.6.8 and 6.1.1.4'
O O 0.0106 0.0060 'International Tables Vol C Tables 4.2.6.8 and 6.1.1.4'

loop_
_geom_angle_atom_site_label_1
_geom_angle_atom_site_label_2
_geom_angle_atom_site_label_3
_geom_angle
N4 C1 C2 120.3(2)
N4 C1 H1 119.9
C2 C1 H1 119.9
C1 C2 C3 120.5(2)
C1 C2 H2 119.8
C3 C2 H2 119.8
C4 C3 C2 118.0(2)
C4 C3 C6 122.8(2)
C2 C3 C6 119.2(2)
C5 C4 C3 120.0(2)
C5 C4 H4 120.0
C3 C4 H4 120.0
N4 C5 C4 120.6(2)
N4 C5 H5 119.7
C4 C5 H5 119.7
N3 C6 O1 112.47(18)
N3 C6 C3 127.73(19)
O1 C6 C3 119.8(2)
N2 C7 O1 112.65(18)
N2 C7 C8 129.1(2)
O1 C7 C8 118.21(18)
C9 C8 C12 118.6(2)
C9 C8 C7 121.0(2)
C12 C8 C7 120.3(2)
C10 C9 C8 119.9(2)
C10 C9 H9 120.0
C8 C9 H9 120.0
N1 C10 C9 120.2(2)
N1 C10 H10 119.9
C9 C10 H10 119.9
N1 C11 C12 120.2(2)
N1 C11 H11 119.9
C12 C11 H11 119.9
C11 C12 C8 120.0(2)
C11 C12 H12 120.0
C8 C12 H12 120.0
O11 C13 C18 116.39(19)
O11 C13 C14 121.89(19)
C18 C13 C14 121.7(2)
C15 C14 C13 118.2(2)
C15 C14 H14 120.9
C13 C14 H14 120.9
O12 C15 C16 116.7(2)
O12 C15 C14 122.04(19)
C16 C15 C14 121.2(2)
C15 C16 C17 119.2(2)
C15 C16 H16 120.4
C17 C16 H16 120.4
O10 C17 C16 117.2(2)
O10 C17 C18 121.62(19)
C16 C17 C18 121.2(2)
C13 C18 C17 118.6(2)
C13 C18 H18 120.7
C17 C18 H18 120.7
N8 C19 C20 121.2(2)
N8 C19 H19 119.4
C20 C19 H19 119.4
C19 C20 C21 120.3(2)
C19 C20 H20 119.9
C21 C20 H20 119.9
C20 C21 C22 117.4(2)
C20 C21 C24 122.93(19)
C22 C21 C24 119.7(2)
C23 C22 C21 120.8(2)
C23 C22 H22 119.6
C21 C22 H22 119.6
N8 C23 C22 120.4(2)
N8 C23 H23 119.8
C22 C23 H23 119.8
N7 C24 O4 112.32(18)
N7 C24 C21 127.06(19)
O4 C24 C21 120.60(19)
N6 C25 O4 112.67(19)
N6 C25 C26 127.7(2)
O4 C25 C26 119.60(19)
C27 C26 C30 118.2(2)
C27 C26 C25 122.6(2)
C30 C26 C25 119.2(2)
C26 C27 C28 120.3(2)
C26 C27 H27 119.9
C28 C27 H27 119.9
N5 C28 C27 120.3(2)
N5 C28 H28 119.8
C27 C28 H28 119.8
N5 C29 C30 120.7(2)
N5 C29 H29 119.6
C30 C29 H29 119.6
C29 C30 C26 119.9(2)
C29 C30 H30 120.0
C26 C30 H30 120.0
O9 C31 C32 117.7(2)
O9 C31 C36 121.13(19)
C32 C31 C36 121.1(2)
C31 C32 C33 119.0(2)
C31 C32 H32 120.5
C33 C32 H32 120.5
O7 C33 C34 121.9(2)
O7 C33 C32 117.0(2)
C34 C33 C32 121.1(2)
C35 C34 C33 118.7(2)
C35 C34 H34 120.7
C33 C34 H34 120.7
O8 C35 C34 117.1(2)
O8 C35 C36 121.6(2)
C34 C35 C36 121.3(2)
C31 C36 C35 118.8(2)
C31 C36 H36 120.6
C35 C36 H36 120.6
O2 N1 C11 119.5(2)
O2 N1 C10 119.3(2)
C11 N1 C10 121.17(19)
C7 N2 N3 105.84(18)
C6 N3 N2 106.68(17)
O3 N4 C5 120.3(2)
O3 N4 C1 119.0(2)
C5 N4 C1 120.6(2)
O5 N5 C28 121.17(19)
O5 N5 C29 118.3(2)
C28 N5 C29 120.6(2)
C25 N6 N7 106.24(19)
C24 N7 N6 106.57(17)
O6 N8 C19 119.26(19)
O6 N8 C23 120.85(18)
C19 N8 C23 119.89(19)
C6 O1 C7 102.36(16)
C24 O4 C25 102.21(16)
C33 O7 H7 109.5
C35 O8 H8 109.5
C31 O9 H9A 109.5
C17 O10 H10A 109.5
C13 O11 H11A 109.5
C15 O12 H12A 109.5
H13A O13 H13B 92.2

loop_
_geom_bond_atom_site_label_1
_geom_bond_atom_site_label_2
_geom_bond_distance
C1 N4 1.344(3)
C1 C2 1.352(3)
C1 H1 0.9300
C2 C3 1.391(3)
C2 H2 0.9300
C3 C4 1.370(3)
C3 C6 1.448(3)
C4 C5 1.366(3)
C4 H4 0.9300
C5 N4 1.339(3)
C5 H5 0.9300
C6 N3 1.280(3)
C6 O1 1.355(2)
C7 N2 1.282(3)
C7 O1 1.363(2)
C7 C8 1.446(3)
C8 C9 1.372(3)
C8 C12 1.382(3)
C9 C10 1.366(3)
C9 H9 0.9300
C10 N1 1.343(3)
C10 H10 0.9300
C11 N1 1.335(3)
C11 C12 1.363(3)
C11 H11 0.9300
C12 H12 0.9300
C13 O11 1.372(2)
C13 C18 1.377(3)
C13 C14 1.387(3)
C14 C15 1.384(3)
C14 H14 0.9300
C15 O12 1.359(2)
C15 C16 1.378(3)
C16 C17 1.378(3)
C16 H16 0.9300
C17 O10 1.366(2)
C17 C18 1.381(3)
C18 H18 0.9300
C19 N8 1.335(3)
C19 C20 1.362(3)
C19 H19 0.9300
C20 C21 1.377(3)
C20 H20 0.9300
C21 C22 1.388(3)
C21 C24 1.446(3)
C22 C23 1.353(3)
C22 H22 0.9300
C23 N8 1.351(3)
C23 H23 0.9300
C24 N7 1.282(3)
C24 O4 1.363(2)
C25 N6 1.279(3)
C25 O4 1.363(2)
C25 C26 1.452(3)
C26 C27 1.371(3)
C26 C30 1.387(3)
C27 C28 1.373(3)
C27 H27 0.9300
C28 N5 1.339(3)
C28 H28 0.9300
C29 N5 1.342(3)
C29 C30 1.363(3)
C29 H29 0.9300
C30 H30 0.9300
C31 O9 1.367(2)
C31 C32 1.379(3)
C31 C36 1.380(3)
C32 C33 1.383(3)
C32 H32 0.9300
C33 O7 1.356(3)
C33 C34 1.382(3)
C34 C35 1.379(3)
C34 H34 0.9300
C35 O8 1.368(3)
C35 C36 1.383(3)
C36 H36 0.9300
N1 O2 1.335(2)
N2 N3 1.400(2)
N4 O3 1.304(3)
N5 O5 1.316(2)
N6 N7 1.399(2)
N8 O6 1.312(2)
O7 H7 0.8200
O8 H8 0.8200
O9 H9A 0.8200
O10 H10A 0.8200
O11 H11A 0.8200
O12 H12A 0.8200
O13 H13A 0.8789
O13 H13B 0.9080

loop_
_geom_hbond_atom_site_label_D
_geom_hbond_atom_site_label_H
_geom_hbond_atom_site_label_A
_geom_hbond_distance_DH
_geom_hbond_distance_HA
_geom_hbond_distance_DA
_geom_hbond_angle_DHA
_geom_hbond_site_symmetry_A
O13 H13A O9 0.88 1.94 2.814(2) 171.5 .
O12 H12A O5 0.82 1.85 2.630(2) 159.8 2_645
O11 H11A O13 0.82 1.88 2.678(2) 164.6 .
O10 H10A O3 0.82 1.79 2.604(3) 172.8 4_575
O9 H9A N1 0.82 2.60 3.326(2) 148.2 2_545
O9 H9A O2 0.82 1.84 2.656(2) 175.7 2_545
O8 H8 O11 0.82 2.09 2.895(3) 167.4 2_545
O7 H7 O6 0.82 1.84 2.657(3) 178.0 4_576

loop_
_geom_torsion_atom_site_label_1
_geom_torsion_atom_site_label_2
_geom_torsion_atom_site_label_3
_geom_torsion_atom_site_label_4
_geom_torsion
N4 C1 C2 C3 1.0(4)
C1 C2 C3 C4 0.2(3)
C1 C2 C3 C6 -179.9(2)
C2 C3 C4 C5 -1.0(4)
C6 C3 C4 C5 179.1(2)
C3 C4 C5 N4 0.6(4)
C4 C3 C6 N3 178.8(2)
C2 C3 C6 N3 -1.1(3)
C4 C3 C6 O1 -1.5(3)
C2 C3 C6 O1 178.60(19)
N2 C7 C8 C9 179.6(2)
O1 C7 C8 C9 -1.3(3)
N2 C7 C8 C12 -0.4(3)
O1 C7 C8 C12 178.73(18)
C12 C8 C9 C10 0.1(3)
C7 C8 C9 C10 -179.9(2)
C8 C9 C10 N1 -1.2(3)
N1 C11 C12 C8 -0.5(3)
C9 C8 C12 C11 0.8(3)
C7 C8 C12 C11 -179.26(19)
O11 C13 C14 C15 179.66(19)
C18 C13 C14 C15 -0.3(3)
C13 C14 C15 O12 179.3(2)
C13 C14 C15 C16 0.8(3)
O12 C15 C16 C17 -179.0(2)
C14 C15 C16 C17 -0.5(3)
C15 C16 C17 O10 178.1(2)
C15 C16 C17 C18 -0.4(3)
O11 C13 C18 C17 179.57(19)
C14 C13 C18 C17 -0.5(3)
O10 C17 C18 C13 -177.57(19)
C16 C17 C18 C13 0.8(3)
N8 C19 C20 C21 0.5(4)
C19 C20 C21 C22 0.2(3)
C19 C20 C21 C24 -179.1(2)
C20 C21 C22 C23 -0.7(3)
C24 C21 C22 C23 178.6(2)
C21 C22 C23 N8 0.6(3)
C20 C21 C24 N7 178.6(2)
C22 C21 C24 N7 -0.7(3)
C20 C21 C24 O4 0.0(3)
C22 C21 C24 O4 -179.25(18)
N6 C25 C26 C27 171.4(2)
O4 C25 C26 C27 -8.6(3)
N6 C25 C26 C30 -7.9(3)
O4 C25 C26 C30 172.07(19)
C30 C26 C27 C28 0.0(3)
C25 C26 C27 C28 -179.4(2)
C26 C27 C28 N5 -0.2(3)
N5 C29 C30 C26 0.0(3)
C27 C26 C30 C29 0.2(3)
C25 C26 C30 C29 179.5(2)
O9 C31 C32 C33 -178.68(19)
C36 C31 C32 C33 0.4(3)
C31 C32 C33 O7 179.5(2)
C31 C32 C33 C34 -0.8(3)
O7 C33 C34 C35 179.8(2)
C32 C33 C34 C35 0.0(3)
C33 C34 C35 O8 -178.2(2)
C33 C34 C35 C36 1.2(3)
O9 C31 C36 C35 179.77(19)
C32 C31 C36 C35 0.7(3)
O8 C35 C36 C31 177.8(2)
C34 C35 C36 C31 -1.5(3)
C12 C11 N1 O2 178.70(18)
C12 C11 N1 C10 -0.7(3)
C9 C10 N1 O2 -177.84(19)
C9 C10 N1 C11 1.6(3)
O1 C7 N2 N3 -0.1(2)
C8 C7 N2 N3 179.1(2)
O1 C6 N3 N2 -0.5(2)
C3 C6 N3 N2 179.2(2)
C7 N2 N3 C6 0.4(2)
C4 C5 N4 O3 -177.5(2)
C4 C5 N4 C1 0.6(4)
C2 C1 N4 O3 176.7(2)
C2 C1 N4 C5 -1.5(4)
C27 C28 N5 O5 -178.8(2)
C27 C28 N5 C29 0.4(3)
C30 C29 N5 O5 178.9(2)
C30 C29 N5 C28 -0.3(3)
O4 C25 N6 N7 -0.2(2)
C26 C25 N6 N7 179.8(2)
O4 C24 N7 N6 0.0(2)
C21 C24 N7 N6 -178.6(2)
C25 N6 N7 C24 0.1(2)
C20 C19 N8 O6 179.4(2)
C20 C19 N8 C23 -0.6(3)
C22 C23 N8 O6 -180.0(2)
C22 C23 N8 C19 0.1(3)
N3 C6 O1 C7 0.4(2)
C3 C6 O1 C7 -179.29(18)
N2 C7 O1 C6 -0.2(2)
C8 C7 O1 C6 -179.48(17)
N7 C24 O4 C25 -0.1(2)
C21 C24 O4 C25 178.65(18)
N6 C25 O4 C24 0.2(2)
C26 C25 O4 C24 -179.79(18)
